data_4328328
loop_
_publ_author_name
'Ying Yang'
'Haipu Li'
'Chen Wang'
'Herbert W. Roesky'

_publ_contact_author
;
Herbert W. ROESKY
;
_publ_contact_author_address
;
Institut fuer Anorganische Chemie
Universitaet Goettingen
Tammannstrasse 4, 37077 Goettingen (Germany)
;
_publ_contact_author_email hroesky@gwdg.de
_publ_section_title
;
 Studies of the Ligand Effect on the Synthesis of Dialuminoxanes by
 Various \b-Diketiminato Ligands
;
_journal_name_full 'Inorganic Chemistry'
_journal_page_first 2204
_journal_page_last 2211
_journal_paper_doi 10.1021/ic2021879
_journal_volume 51
_journal_year 2012
_chemical_formula_sum 'C132 H183 Al4 N4 O8'
_chemical_formula_weight 2061.74
_chemical_name_common iPr_LAl(OH)(mu-O)Al(OAr*)2
_chemical_name_systematic
; 
 ? 
;
_space_group_IT_number 14
_symmetry_cell_setting monoclinic
_symmetry_space_group_name_Hall '-P 2yn'
_symmetry_space_group_name_H-M 'P 1 21/n 1'
_atom_sites_solution_hydrogens geom
_atom_sites_solution_primary direct
_atom_sites_solution_secondary difmap
_audit_creation_method SHELXL-97
_cell_angle_alpha 90.00
_cell_angle_beta 100.695(2)
_cell_angle_gamma 90.00
_cell_formula_units_Z 2
_cell_length_a 14.6794(3)
_cell_length_b 20.4959(5)
_cell_length_c 21.2644(4)
_cell_measurement_reflns_used 12789
_cell_measurement_temperature 173(2)
_cell_measurement_theta_max 29.0819
_cell_measurement_theta_min 2.7786
_cell_volume 6286.6(2)
_computing_cell_refinement
;
CrysAlisPro, Oxford Diffraction Ltd.,
Version 1.171.34.44 (release 25-10-2010 CrysAlis171 .NET)
(compiled Oct 25 2010,18:11:34)
;
_computing_data_collection
;
CrysAlisPro, Oxford Diffraction Ltd.,
Version 1.171.34.44 (release 25-10-2010 CrysAlis171 .NET)
(compiled Oct 25 2010,18:11:34)
;
_computing_data_reduction
;
CrysAlisPro, Oxford Diffraction Ltd.,
Version 1.171.34.44 (release 25-10-2010 CrysAlis171 .NET)
(compiled Oct 25 2010,18:11:34)
;
_computing_molecular_graphics 'Bruker SHELXTL'
_computing_publication_material 'Bruker SHELXTL'
_computing_structure_refinement 'SHELXL-97 (Sheldrick, 1997)'
_computing_structure_solution 'SHELXS-97 (Sheldrick, 1990)'
_diffrn_ambient_temperature 173(2)
_diffrn_detector_area_resol_mean 16.1903
_diffrn_measured_fraction_theta_full 0.998
_diffrn_measured_fraction_theta_max 0.998
_diffrn_measurement_device_type 'Xcalibur, Sapphire3, Gemini ultra'
_diffrn_measurement_method '\w scans'
_diffrn_radiation_monochromator graphite
_diffrn_radiation_source 'Enhance (Mo) X-ray Source'
_diffrn_radiation_type 'Mo K\a'
_diffrn_radiation_wavelength 0.71073
_diffrn_reflns_av_R_equivalents 0.0533
_diffrn_reflns_av_sigmaI/netI 0.0489
_diffrn_reflns_limit_h_max 16
_diffrn_reflns_limit_h_min -17
_diffrn_reflns_limit_k_max 24
_diffrn_reflns_limit_k_min -24
_diffrn_reflns_limit_l_max 25
_diffrn_reflns_limit_l_min -19
_diffrn_reflns_number 47010
_diffrn_reflns_theta_full 25.00
_diffrn_reflns_theta_max 25.00
_diffrn_reflns_theta_min 2.78
_exptl_absorpt_coefficient_mu 0.092
_exptl_absorpt_correction_T_max 0.9819
_exptl_absorpt_correction_T_min 0.9470
_exptl_absorpt_correction_type multi-scan
_exptl_absorpt_process_details
;
CrysAlisPro, Oxford Diffraction Ltd.,
Version 1.171.34.44 (release 25-10-2010 CrysAlis171 .NET)
(compiled Oct 25 2010,18:11:34)
empirical absorption correction using spherical harmonics,
 implemented in SCALE3 ABSPACK scaling algorithm.
;
_exptl_crystal_colour colorless
_exptl_crystal_density_diffrn 1.089
_exptl_crystal_description block
_exptl_crystal_F_000 2238
_exptl_crystal_size_max 0.60
_exptl_crystal_size_mid 0.50
_exptl_crystal_size_min 0.20
_refine_diff_density_max 0.338
_refine_diff_density_min -0.561
_refine_diff_density_rms 0.048
_refine_ls_extinction_method none
_refine_ls_goodness_of_fit_ref 1.042
_refine_ls_hydrogen_treatment constr
_refine_ls_matrix_type full
_refine_ls_number_parameters 715
_refine_ls_number_reflns 11048
_refine_ls_number_restraints 40
_refine_ls_restrained_S_all 1.043
_refine_ls_R_factor_all 0.0850
_refine_ls_R_factor_gt 0.0616
_refine_ls_shift/su_max 0.000
_refine_ls_shift/su_mean 0.000
_refine_ls_structure_factor_coef Fsqd
_refine_ls_weighting_details 'calc w=1/[\s^2^(Fo^2^)+(0.0659P)^2^+4.0439P] where P=(Fo^2^+2Fc^2^)/3'
_refine_ls_weighting_scheme calc
_refine_ls_wR_factor_gt 0.1425
_refine_ls_wR_factor_ref 0.1539
_reflns_number_gt 8542
_reflns_number_total 11048
_reflns_threshold_expression >2sigma(I)
_cod_data_source_file ic2021879_si_002_01.cif
_cod_data_source_block compound3'
_cod_database_code 4328328

loop_
_symmetry_equiv_pos_as_xyz
'x, y, z'
'-x+1/2, y+1/2, -z+1/2'
'-x, -y, -z'
'x-1/2, -y-1/2, z-1/2'

loop_
_atom_site_label
_atom_site_type_symbol
_atom_site_fract_x
_atom_site_fract_y
_atom_site_fract_z
_atom_site_U_iso_or_equiv
_atom_site_adp_type
_atom_site_occupancy
_atom_site_symmetry_multiplicity
_atom_site_calc_flag
_atom_site_refinement_flags
_atom_site_disorder_assembly
_atom_site_disorder_group
Al1 Al 0.02522(5) 0.23226(3) 0.08614(3) 0.02304(17) Uani 1 1 d U . .
Al2 Al 0.11057(5) 0.21751(3) 0.23944(3) 0.02138(17) Uani 1 1 d . . .
N1 N 0.10132(13) 0.24676(9) 0.02402(9) 0.0233(4) Uani 1 1 d . . .
N2 N -0.06254(13) 0.29839(10) 0.05708(9) 0.0238(4) Uani 1 1 d . . .
O1 O -0.0236(2) 0.15739(14) 0.06717(14) 0.0897(9) Uani 1 1 d U . .
H1 H -0.0584 0.1479 0.0930 0.134 Uiso 1 1 calc R . .
O2 O 0.07659(11) 0.24251(8) 0.16444(7) 0.0273(4) Uani 1 1 d . . .
O3 O 0.21827(10) 0.22675(8) 0.28346(7) 0.0268(4) Uani 1 1 d . . .
O4 O 0.04746(11) 0.17578(8) 0.28437(8) 0.0293(4) Uani 1 1 d . . .
C1 C 0.11801(18) 0.26925(14) -0.08713(12) 0.0364(6) Uani 1 1 d . . .
H1A H 0.1778 0.2910 -0.0731 0.055 Uiso 1 1 calc R . .
H1B H 0.0831 0.2922 -0.1244 0.055 Uiso 1 1 calc R . .
H1C H 0.1285 0.2240 -0.0988 0.055 Uiso 1 1 calc R . .
C2 C 0.06377(17) 0.27021(12) -0.03365(11) 0.0264(5) Uani 1 1 d . . .
C3 C -0.02519(17) 0.29778(13) -0.04758(11) 0.0292(6) Uani 1 1 d . . .
H3 H -0.0494 0.3056 -0.0915 0.035 Uiso 1 1 calc R . .
C4 C -0.08198(16) 0.31500(12) -0.00499(11) 0.0276(5) Uani 1 1 d . . .
C5 C -0.16633(19) 0.35542(15) -0.02999(12) 0.0400(7) Uani 1 1 d . . .
H5A H -0.2197 0.3377 -0.0140 0.060 Uiso 1 1 calc R . .
H5B H -0.1788 0.3543 -0.0769 0.060 Uiso 1 1 calc R . .
H5C H -0.1554 0.4006 -0.0154 0.060 Uiso 1 1 calc R . .
C6 C 0.19626(16) 0.22378(12) 0.03266(10) 0.0251(5) Uani 1 1 d . . .
C7 C 0.26756(17) 0.26658(13) 0.06027(11) 0.0293(6) Uani 1 1 d . B .
C8 C 0.35824(18) 0.24456(14) 0.06675(13) 0.0379(7) Uani 1 1 d . . .
H8 H 0.4075 0.2726 0.0852 0.045 Uiso 1 1 calc R . .
C9 C 0.37870(19) 0.18316(15) 0.04718(13) 0.0423(7) Uani 1 1 d . . .
H9 H 0.4414 0.1693 0.0519 0.051 Uiso 1 1 calc R . .
C10 C 0.30794(19) 0.14187(14) 0.02075(13) 0.0381(7) Uani 1 1 d . . .
H10 H 0.3226 0.0994 0.0077 0.046 Uiso 1 1 calc R . .
C11 C 0.21519(17) 0.16090(12) 0.01264(11) 0.0292(6) Uani 1 1 d . . .
C12 C 0.14042(19) 0.11334(13) -0.01727(12) 0.0352(6) Uani 1 1 d . . .
H12 H 0.0801 0.1374 -0.0256 0.042 Uiso 1 1 calc R . .
C13 C 0.1311(2) 0.05673(15) 0.02774(15) 0.0498(8) Uani 1 1 d . . .
H13A H 0.1908 0.0343 0.0393 0.075 Uiso 1 1 calc R . .
H13B H 0.0843 0.0260 0.0063 0.075 Uiso 1 1 calc R . .
H13C H 0.1122 0.0735 0.0665 0.075 Uiso 1 1 calc R . .
C14 C 0.1578(2) 0.08653(16) -0.08143(14) 0.0546(8) Uani 1 1 d . . .
H14A H 0.1653 0.1229 -0.1099 0.082 Uiso 1 1 calc R . .
H14B H 0.1049 0.0597 -0.1012 0.082 Uiso 1 1 calc R . .
H14C H 0.2142 0.0599 -0.0741 0.082 Uiso 1 1 calc R . .
C15 C 0.24701(19) 0.33436(13) 0.08176(13) 0.0381(6) Uani 1 1 d D . .
H15 H 0.1801 0.3423 0.0829 0.046 Uiso 1 1 calc R A 1
C16 C 0.2295(6) 0.3843(2) 0.0291(2) 0.0610(17) Uani 0.745(10) 1 d PD B 2
H16A H 0.2833 0.3865 0.0080 0.091 Uiso 0.745(10) 1 calc PR B 2
H16B H 0.2192 0.4270 0.0472 0.091 Uiso 0.745(10) 1 calc PR B 2
H16C H 0.1745 0.3718 -0.0022 0.091 Uiso 0.745(10) 1 calc PR B 2
C6' C 0.2906(16) 0.3841(8) 0.0325(7) 0.0610(17) Uani 0.255(10) 1 d PD B 1
H6'1 H 0.2675 0.4285 0.0365 0.091 Uiso 0.255(10) 1 calc PR B 1
H6'2 H 0.2715 0.3691 -0.0117 0.091 Uiso 0.255(10) 1 calc PR B 1
H6'3 H 0.3585 0.3840 0.0439 0.091 Uiso 0.255(10) 1 calc PR B 1
C17 C 0.3121(3) 0.35694(16) 0.14038(15) 0.0588(9) Uani 1 1 d . B .
H17A H 0.3733 0.3652 0.1298 0.088 Uiso 1 1 calc R . .
H17B H 0.3173 0.3232 0.1735 0.088 Uiso 1 1 calc R . .
H17C H 0.2883 0.3972 0.1562 0.088 Uiso 1 1 calc R . .
C18 C -0.11702(16) 0.32918(12) 0.09947(11) 0.0276(6) Uani 1 1 d . . .
C19 C -0.19240(17) 0.29581(14) 0.11610(12) 0.0328(6) Uani 1 1 d . . .
C20 C -0.2401(2) 0.32643(16) 0.15865(14) 0.0451(7) Uani 1 1 d . . .
H20 H -0.2905 0.3044 0.1716 0.054 Uiso 1 1 calc R . .
C21 C -0.2163(2) 0.38737(16) 0.18226(15) 0.0524(9) Uani 1 1 d . . .
H21 H -0.2501 0.4071 0.2112 0.063 Uiso 1 1 calc R . .
C22 C -0.1436(2) 0.42028(15) 0.16428(14) 0.0453(7) Uani 1 1 d . . .
H22 H -0.1280 0.4627 0.1807 0.054 Uiso 1 1 calc R . .
C23 C -0.09254(18) 0.39214(13) 0.12222(12) 0.0327(6) Uani 1 1 d . . .
C24 C -0.01146(19) 0.42929(13) 0.10370(13) 0.0363(6) Uani 1 1 d . . .
H24 H 0.0056 0.4068 0.0658 0.044 Uiso 1 1 calc R . .
C25 C -0.0351(2) 0.49977(15) 0.08467(16) 0.0557(8) Uani 1 1 d . . .
H25A H -0.0909 0.5009 0.0513 0.083 Uiso 1 1 calc R . .
H25B H 0.0167 0.5196 0.0684 0.083 Uiso 1 1 calc R . .
H25C H -0.0463 0.5242 0.1221 0.083 Uiso 1 1 calc R . .
C26 C 0.0723(2) 0.42579(16) 0.15802(15) 0.0495(8) Uani 1 1 d . . .
H26A H 0.0574 0.4471 0.1961 0.074 Uiso 1 1 calc R . .
H26B H 0.1250 0.4480 0.1451 0.074 Uiso 1 1 calc R . .
H26C H 0.0883 0.3800 0.1677 0.074 Uiso 1 1 calc R . .
C27 C -0.22475(18) 0.22981(14) 0.08852(12) 0.0378(6) Uani 1 1 d . . .
H27 H -0.1860 0.2180 0.0562 0.045 Uiso 1 1 calc R . .
C28 C -0.3262(2) 0.2321(2) 0.05409(16) 0.0615(9) Uani 1 1 d . . .
H28A H -0.3659 0.2432 0.0849 0.092 Uiso 1 1 calc R . .
H28B H -0.3442 0.1894 0.0351 0.092 Uiso 1 1 calc R . .
H28C H -0.3334 0.2652 0.0203 0.092 Uiso 1 1 calc R . .
C29 C -0.2108(2) 0.17742(16) 0.13965(15) 0.0550(8) Uani 1 1 d . . .
H29A H -0.1456 0.1765 0.1609 0.083 Uiso 1 1 calc R . .
H29B H -0.2281 0.1349 0.1199 0.083 Uiso 1 1 calc R . .
H29C H -0.2498 0.1869 0.1713 0.083 Uiso 1 1 calc R . .
C30 C 0.30850(15) 0.24071(12) 0.28093(10) 0.0241(5) Uani 1 1 d . . .
C31 C 0.34877(16) 0.29867(12) 0.30911(11) 0.0249(5) Uani 1 1 d . . .
C32 C 0.43741(16) 0.31422(12) 0.29939(11) 0.0277(5) Uani 1 1 d . . .
H32 H 0.4654 0.3533 0.3176 0.033 Uiso 1 1 calc R . .
C33 C 0.48653(16) 0.27523(13) 0.26438(11) 0.0299(6) Uani 1 1 d . . .
C34 C 0.44886(17) 0.21573(13) 0.24355(12) 0.0304(6) Uani 1 1 d . . .
H34 H 0.4839 0.1873 0.2220 0.037 Uiso 1 1 calc R . .
C35 C 0.36178(17) 0.19544(12) 0.25264(11) 0.0268(5) Uani 1 1 d . . .
C36 C 0.32963(17) 0.12519(12) 0.23614(11) 0.0303(6) Uani 1 1 d . . .
C37 C 0.2407(2) 0.12202(15) 0.18560(15) 0.0521(8) Uani 1 1 d . . .
H37A H 0.2348 0.0786 0.1660 0.078 Uiso 1 1 calc R . .
H37B H 0.2432 0.1550 0.1526 0.078 Uiso 1 1 calc R . .
H37C H 0.1871 0.1305 0.2059 0.078 Uiso 1 1 calc R . .
C38 C 0.3145(2) 0.09089(13) 0.29731(13) 0.0389(7) Uani 1 1 d . . .
H38A H 0.2687 0.1151 0.3162 0.058 Uiso 1 1 calc R . .
H38B H 0.3733 0.0891 0.3279 0.058 Uiso 1 1 calc R . .
H38C H 0.2920 0.0465 0.2870 0.058 Uiso 1 1 calc R . .
C39 C 0.4028(2) 0.08528(15) 0.20981(15) 0.0484(8) Uani 1 1 d . . .
H39A H 0.3813 0.0401 0.2026 0.073 Uiso 1 1 calc R . .
H39B H 0.4613 0.0859 0.2407 0.073 Uiso 1 1 calc R . .
H39C H 0.4124 0.1043 0.1693 0.073 Uiso 1 1 calc R . .
C40 C 0.29796(17) 0.34550(12) 0.34763(12) 0.0296(6) Uani 1 1 d . . .
C41 C 0.25618(18) 0.30882(13) 0.39822(12) 0.0346(6) Uani 1 1 d . . .
H41A H 0.2213 0.3394 0.4201 0.052 Uiso 1 1 calc R . .
H41B H 0.3060 0.2890 0.4294 0.052 Uiso 1 1 calc R . .
H41C H 0.2145 0.2746 0.3775 0.052 Uiso 1 1 calc R . .
C42 C 0.22298(19) 0.38229(14) 0.30158(14) 0.0428(7) Uani 1 1 d . . .
H42A H 0.1832 0.3510 0.2745 0.064 Uiso 1 1 calc R . .
H42B H 0.2522 0.4114 0.2747 0.064 Uiso 1 1 calc R . .
H42C H 0.1854 0.4080 0.3261 0.064 Uiso 1 1 calc R . .
C43 C 0.3640(2) 0.39625(15) 0.38474(15) 0.0484(8) Uani 1 1 d . . .
H43A H 0.3902 0.4233 0.3545 0.073 Uiso 1 1 calc R . .
H43B H 0.4142 0.3739 0.4135 0.073 Uiso 1 1 calc R . .
H43C H 0.3298 0.4239 0.4099 0.073 Uiso 1 1 calc R . .
C44 C 0.57849(18) 0.29634(14) 0.24957(14) 0.0404(7) Uani 1 1 d . . .
H44A H 0.6170 0.2578 0.2465 0.061 Uiso 1 1 calc R . .
H44B H 0.6099 0.3250 0.2837 0.061 Uiso 1 1 calc R . .
H44C H 0.5684 0.3199 0.2088 0.061 Uiso 1 1 calc R . .
C45 C -0.04023(16) 0.15862(12) 0.29190(11) 0.0252(5) Uani 1 1 d . . .
C46 C -0.09759(16) 0.20553(11) 0.31341(11) 0.0238(5) Uani 1 1 d . . .
C47 C -0.18797(17) 0.18711(12) 0.31634(12) 0.0287(6) Uani 1 1 d . . .
H47 H -0.2282 0.2185 0.3295 0.034 Uiso 1 1 calc R . .
C48 C -0.22148(17) 0.12499(12) 0.30083(13) 0.0328(6) Uani 1 1 d . . .
C49 C -0.16106(18) 0.07922(12) 0.28491(13) 0.0336(6) Uani 1 1 d . . .
H49 H -0.1826 0.0358 0.2765 0.040 Uiso 1 1 calc R . .
C50 C -0.06968(18) 0.09368(12) 0.28064(12) 0.0309(6) Uani 1 1 d . . .
C51 C -0.0058(2) 0.03972(13) 0.26379(16) 0.0481(8) Uani 1 1 d . . .
C52 C -0.0508(3) -0.02851(14) 0.26325(19) 0.0641(11) Uani 1 1 d . . .
H52A H -0.0069 -0.0617 0.2542 0.096 Uiso 1 1 calc R . .
H52B H -0.1069 -0.0299 0.2301 0.096 Uiso 1 1 calc R . .
H52C H -0.0671 -0.0372 0.3051 0.096 Uiso 1 1 calc R . .
C53 C 0.0831(2) 0.03650(16) 0.3132(2) 0.0713(12) Uani 1 1 d . . .
H53A H 0.1139 0.0791 0.3162 0.107 Uiso 1 1 calc R . .
H53B H 0.1243 0.0034 0.3004 0.107 Uiso 1 1 calc R . .
H53C H 0.0685 0.0248 0.3549 0.107 Uiso 1 1 calc R . .
C54 C 0.0112(3) 0.05180(16) 0.19530(19) 0.0710(12) Uani 1 1 d . . .
H54A H 0.0367 0.0957 0.1926 0.106 Uiso 1 1 calc R . .
H54B H -0.0475 0.0480 0.1649 0.106 Uiso 1 1 calc R . .
H54C H 0.0552 0.0194 0.1849 0.106 Uiso 1 1 calc R . .
C55 C -0.06162(17) 0.27315(12) 0.33748(12) 0.0290(6) Uani 1 1 d . . .
C56 C 0.0084(2) 0.26395(15) 0.40013(13) 0.0428(7) Uani 1 1 d . . .
H56A H 0.0363 0.3061 0.4143 0.064 Uiso 1 1 calc R . .
H56B H 0.0570 0.2335 0.3930 0.064 Uiso 1 1 calc R . .
H56C H -0.0235 0.2463 0.4330 0.064 Uiso 1 1 calc R . .
C57 C -0.13964(19) 0.31703(13) 0.35243(14) 0.0403(7) Uani 1 1 d . . .
H57A H -0.1870 0.3225 0.3137 0.060 Uiso 1 1 calc R . .
H57B H -0.1142 0.3598 0.3670 0.060 Uiso 1 1 calc R . .
H57C H -0.1676 0.2968 0.3861 0.060 Uiso 1 1 calc R . .
C58 C -0.01509(19) 0.31010(13) 0.28886(13) 0.0369(6) Uani 1 1 d . . .
H58A H -0.0445 0.2976 0.2453 0.055 Uiso 1 1 calc R . .
H58B H 0.0510 0.2990 0.2959 0.055 Uiso 1 1 calc R . .
H58C H -0.0221 0.3572 0.2944 0.055 Uiso 1 1 calc R . .
C59 C -0.3209(2) 0.10699(15) 0.30196(17) 0.0514(8) Uani 1 1 d . . .
H59A H -0.3405 0.0719 0.2711 0.077 Uiso 1 1 calc R . .
H59B H -0.3606 0.1452 0.2905 0.077 Uiso 1 1 calc R . .
H59C H -0.3261 0.0922 0.3450 0.077 Uiso 1 1 calc R . .
C60 C 0.6140(11) 0.4675(14) 1.0497(8) 0.191(6) Uani 0.50 1 d PU . .
C61 C 0.5640(11) 0.4110(6) 1.0051(7) 0.238(6) Uani 1 1 d U . .
C62 C 0.4694(17) 0.4251(10) 0.9606(9) 0.175(5) Uani 0.50 1 d PU . .
C63 C 0.4398(6) 0.4817(5) 0.9605(3) 0.129(2) Uani 1 1 d U . .
C64 C 0.4807(11) 0.5328(6) 1.0022(6) 0.108(3) Uani 0.50 1 d PU . .
C65 C 0.5840(9) 0.0338(5) 0.0108(7) 0.206(4) Uani 1 1 d U . .
H65 H 0.6410 0.0568 0.0159 0.247 Uiso 1 1 calc R . .
C66 C 0.5523(11) 0.0125(5) 0.0647(7) 0.201(4) Uani 1 1 d U . .
C67 C 0.4662(10) -0.0220(4) 0.0514(6) 0.195(3) Uani 1 1 d U . .
H67 H 0.4413 -0.0380 0.0866 0.234 Uiso 1 1 calc R . .
C68 C 0.6008(15) 0.0205(8) 0.1277(10) 0.216(7) Uani 0.50 1 d PU . .
H68A H 0.6639 0.0034 0.1310 0.323 Uiso 0.50 1 calc PR . .
H68B H 0.5688 -0.0034 0.1571 0.323 Uiso 0.50 1 calc PR . .
H68C H 0.6035 0.0669 0.1388 0.323 Uiso 0.50 1 calc PR . .

loop_
_atom_site_aniso_label
_atom_site_aniso_U_11
_atom_site_aniso_U_22
_atom_site_aniso_U_33
_atom_site_aniso_U_23
_atom_site_aniso_U_13
_atom_site_aniso_U_12
Al1 0.0225(4) 0.0266(4) 0.0207(4) 0.0011(3) 0.0058(3) 0.0004(3)
Al2 0.0196(4) 0.0237(4) 0.0210(4) 0.0010(3) 0.0043(3) -0.0009(3)
N1 0.0237(10) 0.0266(11) 0.0195(10) 0.0001(8) 0.0039(8) 0.0002(8)
N2 0.0228(10) 0.0294(11) 0.0194(10) -0.0005(8) 0.0047(8) 0.0022(9)
O1 0.090(2) 0.086(2) 0.097(2) -0.0049(17) 0.0279(17) -0.0146(17)
O2 0.0259(9) 0.0333(10) 0.0229(8) 0.0021(7) 0.0055(7) 0.0031(7)
O3 0.0208(8) 0.0331(9) 0.0259(9) 0.0001(7) 0.0030(7) -0.0032(7)
O4 0.0243(9) 0.0342(10) 0.0318(9) 0.0066(8) 0.0110(7) 0.0013(8)
C1 0.0360(15) 0.0534(17) 0.0209(12) 0.0036(12) 0.0080(11) 0.0020(13)
C2 0.0291(13) 0.0288(13) 0.0214(12) -0.0016(10) 0.0046(10) -0.0042(11)
C3 0.0290(13) 0.0411(15) 0.0168(11) 0.0023(11) 0.0021(10) 0.0000(12)
C4 0.0250(13) 0.0323(14) 0.0234(12) 0.0032(11) -0.0005(10) -0.0006(11)
C5 0.0367(15) 0.0543(18) 0.0278(14) 0.0088(13) 0.0027(12) 0.0115(14)
C6 0.0241(12) 0.0344(14) 0.0178(11) 0.0043(10) 0.0066(9) 0.0014(11)
C7 0.0283(13) 0.0362(14) 0.0238(12) 0.0026(11) 0.0059(10) -0.0041(11)
C8 0.0275(14) 0.0488(17) 0.0359(15) 0.0024(13) 0.0023(11) -0.0068(13)
C9 0.0254(14) 0.060(2) 0.0418(16) 0.0039(15) 0.0071(12) 0.0068(14)
C10 0.0389(16) 0.0404(16) 0.0359(15) -0.0019(13) 0.0091(12) 0.0094(13)
C11 0.0317(14) 0.0360(14) 0.0213(12) 0.0011(11) 0.0083(10) 0.0005(11)
C12 0.0378(15) 0.0363(15) 0.0308(14) -0.0052(12) 0.0048(11) 0.0016(12)
C13 0.0562(19) 0.0394(17) 0.0514(18) 0.0005(14) 0.0042(15) -0.0113(15)
C14 0.065(2) 0.055(2) 0.0418(17) -0.0158(15) 0.0039(15) 0.0014(17)
C15 0.0334(15) 0.0357(15) 0.0417(16) -0.0032(13) -0.0025(12) -0.0046(12)
C16 0.086(5) 0.040(2) 0.050(2) 0.0074(18) -0.005(3) 0.002(3)
C6' 0.086(5) 0.040(2) 0.050(2) 0.0074(18) -0.005(3) 0.002(3)
C17 0.073(2) 0.051(2) 0.0457(18) -0.0098(15) -0.0071(16) 0.0000(18)
C18 0.0252(13) 0.0362(14) 0.0209(12) 0.0040(11) 0.0030(10) 0.0098(11)
C19 0.0248(13) 0.0477(16) 0.0267(13) 0.0052(12) 0.0066(11) 0.0074(12)
C20 0.0353(16) 0.061(2) 0.0438(17) 0.0050(15) 0.0184(13) 0.0068(15)
C21 0.054(2) 0.061(2) 0.0484(18) 0.0041(16) 0.0271(16) 0.0264(17)
C22 0.057(2) 0.0398(16) 0.0417(16) 0.0003(13) 0.0164(15) 0.0166(15)
C23 0.0369(15) 0.0335(14) 0.0277(13) 0.0036(11) 0.0060(11) 0.0117(12)
C24 0.0451(16) 0.0304(14) 0.0346(14) -0.0023(12) 0.0103(12) 0.0022(13)
C25 0.066(2) 0.0404(18) 0.061(2) 0.0093(16) 0.0138(17) 0.0047(16)
C26 0.0463(18) 0.0453(18) 0.0539(19) -0.0020(15) 0.0015(15) 0.0009(15)
C27 0.0272(14) 0.0559(18) 0.0308(14) 0.0028(13) 0.0063(11) -0.0058(13)
C28 0.0325(17) 0.090(3) 0.058(2) 0.0020(19) -0.0021(14) -0.0079(18)
C29 0.065(2) 0.056(2) 0.0433(18) 0.0060(15) 0.0059(16) -0.0132(17)
C30 0.0192(12) 0.0330(13) 0.0187(11) 0.0062(10) 0.0003(9) 0.0006(10)
C31 0.0219(12) 0.0296(13) 0.0221(12) 0.0042(10) 0.0015(10) 0.0008(10)
C32 0.0236(12) 0.0303(13) 0.0285(13) 0.0044(11) 0.0032(10) -0.0023(11)
C33 0.0235(13) 0.0386(15) 0.0282(13) 0.0091(12) 0.0063(10) 0.0038(11)
C34 0.0278(13) 0.0363(15) 0.0282(13) 0.0037(11) 0.0077(11) 0.0065(12)
C35 0.0275(13) 0.0315(13) 0.0201(12) 0.0043(10) 0.0008(10) 0.0031(11)
C36 0.0298(14) 0.0319(14) 0.0269(13) -0.0013(11) -0.0004(11) 0.0023(11)
C37 0.061(2) 0.0368(17) 0.0484(18) -0.0068(14) -0.0174(15) -0.0008(15)
C38 0.0434(16) 0.0322(15) 0.0402(16) 0.0035(12) 0.0053(13) 0.0004(13)
C39 0.0539(19) 0.0404(17) 0.0533(18) -0.0092(14) 0.0164(15) 0.0027(15)
C40 0.0257(13) 0.0298(13) 0.0341(14) -0.0024(11) 0.0078(11) -0.0022(11)
C41 0.0327(14) 0.0417(16) 0.0312(14) -0.0044(12) 0.0109(11) -0.0009(12)
C42 0.0392(16) 0.0396(16) 0.0522(18) 0.0092(14) 0.0154(14) 0.0090(13)
C43 0.0431(17) 0.0459(18) 0.0604(19) -0.0213(15) 0.0202(15) -0.0112(14)
C44 0.0288(14) 0.0451(17) 0.0510(17) 0.0069(14) 0.0166(13) 0.0012(13)
C45 0.0215(12) 0.0321(13) 0.0229(12) 0.0051(10) 0.0070(10) -0.0010(10)
C46 0.0255(12) 0.0274(13) 0.0192(11) 0.0020(10) 0.0062(10) -0.0014(10)
C47 0.0262(13) 0.0306(14) 0.0311(13) -0.0007(11) 0.0102(11) -0.0006(11)
C48 0.0296(14) 0.0313(14) 0.0397(15) 0.0016(12) 0.0121(12) -0.0047(12)
C49 0.0385(15) 0.0230(13) 0.0415(15) -0.0003(11) 0.0132(12) -0.0051(12)
C50 0.0349(14) 0.0282(14) 0.0323(14) 0.0041(11) 0.0135(11) 0.0005(11)
C51 0.0517(19) 0.0269(15) 0.077(2) 0.0046(15) 0.0400(17) 0.0055(13)
C52 0.075(2) 0.0258(16) 0.105(3) 0.0002(17) 0.054(2) 0.0033(16)
C53 0.047(2) 0.0412(19) 0.133(4) 0.029(2) 0.034(2) 0.0176(16)
C54 0.101(3) 0.0359(18) 0.097(3) -0.0124(18) 0.071(3) -0.0046(18)
C55 0.0270(13) 0.0306(14) 0.0307(13) -0.0048(11) 0.0087(10) -0.0051(11)
C56 0.0393(16) 0.0533(18) 0.0348(15) -0.0087(14) 0.0044(12) -0.0102(14)
C57 0.0393(16) 0.0342(15) 0.0501(17) -0.0139(13) 0.0153(13) -0.0056(13)
C58 0.0408(16) 0.0291(14) 0.0435(16) -0.0032(12) 0.0148(13) -0.0066(12)
C59 0.0320(16) 0.0372(16) 0.089(2) -0.0062(16) 0.0212(16) -0.0089(13)
C60 0.135(10) 0.326(19) 0.115(10) 0.145(10) 0.029(7) 0.093(12)
C61 0.319(15) 0.184(9) 0.253(13) 0.077(8) 0.161(10) 0.126(10)
C62 0.274(15) 0.138(8) 0.149(12) -0.063(9) 0.134(9) -0.039(8)
C63 0.147(6) 0.160(6) 0.082(4) 0.004(4) 0.029(4) -0.028(5)
C64 0.150(11) 0.084(6) 0.101(8) 0.014(5) 0.051(7) 0.041(6)
C65 0.274(11) 0.106(6) 0.242(11) -0.007(7) 0.057(9) 0.087(6)
C66 0.272(12) 0.101(7) 0.237(10) -0.030(7) 0.064(9) 0.074(6)
C67 0.260(11) 0.094(6) 0.228(10) -0.006(7) 0.037(9) 0.086(6)
C68 0.295(17) 0.144(13) 0.231(10) -0.099(12) 0.106(13) 0.006(14)

loop_
_atom_type_symbol
_atom_type_description
_atom_type_scat_dispersion_real
_atom_type_scat_dispersion_imag
_atom_type_scat_source
C C 0.0033 0.0016 'International Tables Vol C Tables 4.2.6.8 and 6.1.1.4'
H H 0.0000 0.0000 'International Tables Vol C Tables 4.2.6.8 and 6.1.1.4'
N N 0.0061 0.0033 'International Tables Vol C Tables 4.2.6.8 and 6.1.1.4'
O O 0.0106 0.0060 'International Tables Vol C Tables 4.2.6.8 and 6.1.1.4'
Al Al 0.0645 0.0514 'International Tables Vol C Tables 4.2.6.8 and 6.1.1.4'

loop_
_geom_angle_atom_site_label_1
_geom_angle_atom_site_label_2
_geom_angle_atom_site_label_3
_geom_angle
_geom_angle_site_symmetry_1
_geom_angle_site_symmetry_3
O2 Al1 O1 115.47(12) . .
O2 Al1 N2 112.38(9) . .
O1 Al1 N2 109.62(12) . .
O2 Al1 N1 116.55(9) . .
O1 Al1 N1 104.49(11) . .
N2 Al1 N1 96.50(8) . .
O2 Al2 O4 127.09(9) . .
O2 Al2 O3 125.44(9) . .
O4 Al2 O3 107.41(9) . .
C2 N1 C6 117.11(18) . .
C2 N1 Al1 119.81(16) . .
C6 N1 Al1 122.35(14) . .
C4 N2 C18 117.27(19) . .
C4 N2 Al1 120.70(16) . .
C18 N2 Al1 121.83(14) . .
Al1 O1 H1 109.5 . .
Al2 O2 Al1 153.80(11) . .
C30 O3 Al2 144.59(15) . .
C45 O4 Al2 145.48(16) . .
C2 C1 H1A 109.5 . .
C2 C1 H1B 109.5 . .
H1A C1 H1B 109.5 . .
C2 C1 H1C 109.5 . .
H1A C1 H1C 109.5 . .
H1B C1 H1C 109.5 . .
N1 C2 C3 123.2(2) . .
N1 C2 C1 120.2(2) . .
C3 C2 C1 116.6(2) . .
C4 C3 C2 127.9(2) . .
C4 C3 H3 116.1 . .
C2 C3 H3 116.1 . .
N2 C4 C3 122.3(2) . .
N2 C4 C5 119.9(2) . .
C3 C4 C5 117.7(2) . .
C4 C5 H5A 109.5 . .
C4 C5 H5B 109.5 . .
H5A C5 H5B 109.5 . .
C4 C5 H5C 109.5 . .
H5A C5 H5C 109.5 . .
H5B C5 H5C 109.5 . .
C11 C6 C7 121.7(2) . .
C11 C6 N1 120.0(2) . .
C7 C6 N1 118.2(2) . .
C8 C7 C6 117.6(2) . .
C8 C7 C15 120.7(2) . .
C6 C7 C15 121.6(2) . .
C9 C8 C7 121.8(3) . .
C9 C8 H8 119.1 . .
C7 C8 H8 119.1 . .
C8 C9 C10 119.7(3) . .
C8 C9 H9 120.2 . .
C10 C9 H9 120.2 . .
C9 C10 C11 121.6(3) . .
C9 C10 H10 119.2 . .
C11 C10 H10 119.2 . .
C10 C11 C6 117.6(2) . .
C10 C11 C12 119.1(2) . .
C6 C11 C12 123.3(2) . .
C11 C12 C13 111.6(2) . .
C11 C12 C14 112.1(2) . .
C13 C12 C14 109.5(2) . .
C11 C12 H12 107.8 . .
C13 C12 H12 107.8 . .
C14 C12 H12 107.8 . .
C12 C13 H13A 109.5 . .
C12 C13 H13B 109.5 . .
H13A C13 H13B 109.5 . .
C12 C13 H13C 109.5 . .
H13A C13 H13C 109.5 . .
H13B C13 H13C 109.5 . .
C12 C14 H14A 109.5 . .
C12 C14 H14B 109.5 . .
H14A C14 H14B 109.5 . .
C12 C14 H14C 109.5 . .
H14A C14 H14C 109.5 . .
H14B C14 H14C 109.5 . .
C17 C15 C16 113.9(3) . .
C17 C15 C7 113.8(2) . .
C16 C15 C7 114.6(3) . .
C17 C15 C6' 94.2(7) . .
C16 C15 C6' 31.9(6) . .
C7 C15 C6' 104.5(6) . .
C17 C15 H15 114.1 . .
C16 C15 H15 82.8 . .
C7 C15 H15 114.1 . .
C6' C15 H15 114.1 . .
C15 C16 H16A 109.5 . .
C15 C16 H16B 109.5 . .
H16A C16 H16B 109.5 . .
C15 C16 H16C 109.5 . .
H16A C16 H16C 109.5 . .
H16B C16 H16C 109.5 . .
C15 C6' H6'1 109.5 . .
C15 C6' H6'2 109.5 . .
C15 C6' H6'3 109.5 . .
C15 C17 H17A 109.5 . .
C15 C17 H17B 109.5 . .
H17A C17 H17B 109.5 . .
C15 C17 H17C 109.5 . .
H17A C17 H17C 109.5 . .
H17B C17 H17C 109.5 . .
C19 C18 C23 121.8(2) . .
C19 C18 N2 119.7(2) . .
C23 C18 N2 118.6(2) . .
C20 C19 C18 117.4(3) . .
C20 C19 C27 119.7(2) . .
C18 C19 C27 122.9(2) . .
C21 C20 C19 121.7(3) . .
C21 C20 H20 119.1 . .
C19 C20 H20 119.1 . .
C20 C21 C22 120.3(3) . .
C20 C21 H21 119.8 . .
C22 C21 H21 119.8 . .
C21 C22 C23 120.9(3) . .
C21 C22 H22 119.6 . .
C23 C22 H22 119.6 . .
C22 C23 C18 117.9(3) . .
C22 C23 C24 119.8(3) . .
C18 C23 C24 122.2(2) . .
C25 C24 C26 111.0(3) . .
C25 C24 C23 113.1(2) . .
C26 C24 C23 109.8(2) . .
C25 C24 H24 107.6 . .
C26 C24 H24 107.6 . .
C23 C24 H24 107.6 . .
C24 C25 H25A 109.5 . .
C24 C25 H25B 109.5 . .
H25A C25 H25B 109.5 . .
C24 C25 H25C 109.5 . .
H25A C25 H25C 109.5 . .
H25B C25 H25C 109.5 . .
C24 C26 H26A 109.5 . .
C24 C26 H26B 109.5 . .
H26A C26 H26B 109.5 . .
C24 C26 H26C 109.5 . .
H26A C26 H26C 109.5 . .
H26B C26 H26C 109.5 . .
C29 C27 C19 111.4(2) . .
C29 C27 C28 110.7(3) . .
C19 C27 C28 111.4(3) . .
C29 C27 H27 107.7 . .
C19 C27 H27 107.7 . .
C28 C27 H27 107.7 . .
C27 C28 H28A 109.5 . .
C27 C28 H28B 109.5 . .
H28A C28 H28B 109.5 . .
C27 C28 H28C 109.5 . .
H28A C28 H28C 109.5 . .
H28B C28 H28C 109.5 . .
C27 C29 H29A 109.5 . .
C27 C29 H29B 109.5 . .
H29A C29 H29B 109.5 . .
C27 C29 H29C 109.5 . .
H29A C29 H29C 109.5 . .
H29B C29 H29C 109.5 . .
O3 C30 C31 119.5(2) . .
O3 C30 C35 119.7(2) . .
C31 C30 C35 120.7(2) . .
C32 C31 C30 117.4(2) . .
C32 C31 C40 119.6(2) . .
C30 C31 C40 123.0(2) . .
C33 C32 C31 122.9(2) . .
C33 C32 H32 118.6 . .
C31 C32 H32 118.6 . .
C34 C33 C32 117.8(2) . .
C34 C33 C44 120.6(2) . .
C32 C33 C44 121.6(2) . .
C33 C34 C35 123.0(2) . .
C33 C34 H34 118.5 . .
C35 C34 H34 118.5 . .
C34 C35 C30 117.2(2) . .
C34 C35 C36 120.0(2) . .
C30 C35 C36 122.7(2) . .
C38 C36 C37 109.8(2) . .
C38 C36 C35 108.9(2) . .
C37 C36 C35 112.7(2) . .
C38 C36 C39 106.6(2) . .
C37 C36 C39 106.5(2) . .
C35 C36 C39 112.1(2) . .
C36 C37 H37A 109.5 . .
C36 C37 H37B 109.5 . .
H37A C37 H37B 109.5 . .
C36 C37 H37C 109.5 . .
H37A C37 H37C 109.5 . .
H37B C37 H37C 109.5 . .
C36 C38 H38A 109.5 . .
C36 C38 H38B 109.5 . .
H38A C38 H38B 109.5 . .
C36 C38 H38C 109.5 . .
H38A C38 H38C 109.5 . .
H38B C38 H38C 109.5 . .
C36 C39 H39A 109.5 . .
C36 C39 H39B 109.5 . .
H39A C39 H39B 109.5 . .
C36 C39 H39C 109.5 . .
H39A C39 H39C 109.5 . .
H39B C39 H39C 109.5 . .
C42 C40 C41 111.0(2) . .
C42 C40 C43 107.8(2) . .
C41 C40 C43 105.6(2) . .
C42 C40 C31 109.2(2) . .
C41 C40 C31 111.4(2) . .
C43 C40 C31 111.9(2) . .
C40 C41 H41A 109.5 . .
C40 C41 H41B 109.5 . .
H41A C41 H41B 109.5 . .
C40 C41 H41C 109.5 . .
H41A C41 H41C 109.5 . .
H41B C41 H41C 109.5 . .
C40 C42 H42A 109.5 . .
C40 C42 H42B 109.5 . .
H42A C42 H42B 109.5 . .
C40 C42 H42C 109.5 . .
H42A C42 H42C 109.5 . .
H42B C42 H42C 109.5 . .
C40 C43 H43A 109.5 . .
C40 C43 H43B 109.5 . .
H43A C43 H43B 109.5 . .
C40 C43 H43C 109.5 . .
H43A C43 H43C 109.5 . .
H43B C43 H43C 109.5 . .
C33 C44 H44A 109.5 . .
C33 C44 H44B 109.5 . .
H44A C44 H44B 109.5 . .
C33 C44 H44C 109.5 . .
H44A C44 H44C 109.5 . .
H44B C44 H44C 109.5 . .
O4 C45 C50 119.2(2) . .
O4 C45 C46 119.5(2) . .
C50 C45 C46 121.2(2) . .
C47 C46 C45 117.5(2) . .
C47 C46 C55 120.1(2) . .
C45 C46 C55 122.3(2) . .
C48 C47 C46 122.6(2) . .
C48 C47 H47 118.7 . .
C46 C47 H47 118.7 . .
C49 C48 C47 118.0(2) . .
C49 C48 C59 120.4(2) . .
C47 C48 C59 121.6(2) . .
C48 C49 C50 122.9(2) . .
C48 C49 H49 118.5 . .
C50 C49 H49 118.5 . .
C49 C50 C45 117.4(2) . .
C49 C50 C51 120.0(2) . .
C45 C50 C51 122.7(2) . .
C53 C51 C50 110.7(3) . .
C53 C51 C54 113.1(3) . .
C50 C51 C54 108.5(2) . .
C53 C51 C52 106.1(3) . .
C50 C51 C52 112.0(2) . .
C54 C51 C52 106.4(3) . .
C51 C52 H52A 109.5 . .
C51 C52 H52B 109.5 . .
H52A C52 H52B 109.5 . .
C51 C52 H52C 109.5 . .
H52A C52 H52C 109.5 . .
H52B C52 H52C 109.5 . .
C51 C53 H53A 109.5 . .
C51 C53 H53B 109.5 . .
H53A C53 H53B 109.5 . .
C51 C53 H53C 109.5 . .
H53A C53 H53C 109.5 . .
H53B C53 H53C 109.5 . .
C51 C54 H54A 109.5 . .
C51 C54 H54B 109.5 . .
H54A C54 H54B 109.5 . .
C51 C54 H54C 109.5 . .
H54A C54 H54C 109.5 . .
H54B C54 H54C 109.5 . .
C57 C55 C56 107.3(2) . .
C57 C55 C46 112.0(2) . .
C56 C55 C46 108.1(2) . .
C57 C55 C58 107.0(2) . .
C56 C55 C58 109.5(2) . .
C46 C55 C58 112.8(2) . .
C55 C56 H56A 109.5 . .
C55 C56 H56B 109.5 . .
H56A C56 H56B 109.5 . .
C55 C56 H56C 109.5 . .
H56A C56 H56C 109.5 . .
H56B C56 H56C 109.5 . .
C55 C57 H57A 109.5 . .
C55 C57 H57B 109.5 . .
H57A C57 H57B 109.5 . .
C55 C57 H57C 109.5 . .
H57A C57 H57C 109.5 . .
H57B C57 H57C 109.5 . .
C55 C58 H58A 109.5 . .
C55 C58 H58B 109.5 . .
H58A C58 H58B 109.5 . .
C55 C58 H58C 109.5 . .
H58A C58 H58C 109.5 . .
H58B C58 H58C 109.5 . .
C48 C59 H59A 109.5 . .
C48 C59 H59B 109.5 . .
H59A C59 H59B 109.5 . .
C48 C59 H59C 109.5 . .
H59A C59 H59C 109.5 . .
H59B C59 H59C 109.5 . .
C63 C60 C61 106.6(12) 3_667 .
C63 C60 C64 57.8(7) 3_667 3_667
C61 C60 C64 48.9(8) . 3_667
C64 C61 C62 53.0(9) 3_667 .
C64 C61 C60 66.3(11) 3_667 .
C62 C61 C60 119.3(10) . .
C63 C62 C64 62.5(10) . 3_667
C63 C62 C61 116.6(15) . .
C64 C62 C61 54.2(11) 3_667 .
C62 C63 C60 162.2(17) . 3_667
C62 C63 C64 61.2(12) . 3_667
C60 C63 C64 136.2(15) 3_667 3_667
C62 C63 C64 125.3(15) . .
C60 C63 C64 71.8(13) 3_667 .
C64 C63 C64 64.4(9) 3_667 .
C62 C64 C63 56.4(15) 3_667 3_667
C62 C64 C61 72.8(12) 3_667 3_667
C63 C64 C61 129.2(17) 3_667 3_667
C62 C64 C63 170.7(16) 3_667 .
C63 C64 C63 115.6(9) 3_667 .
C61 C64 C63 115.1(16) 3_667 .
C62 C64 C64 118(2) 3_667 3_667
C63 C64 C64 61.5(10) 3_667 3_667
C61 C64 C64 169(2) 3_667 3_667
C63 C64 C64 54.1(10) . 3_667
C62 C64 C60 137.5(16) 3_667 3_667
C63 C64 C60 166.0(15) 3_667 3_667
C61 C64 C60 64.8(11) 3_667 3_667
C63 C64 C60 50.4(12) . 3_667
C64 C64 C60 104(2) 3_667 3_667
C66 C65 C67 121.7(15) . 3_655
C66 C65 H65 119.1 . .
C67 C65 H65 119.1 3_655 .
C65 C66 C68 124(2) . .
C65 C66 C67 114.3(15) . .
C68 C66 C67 121.3(19) . .
C65 C67 C66 124.0(15) 3_655 .
C65 C67 H67 118.0 3_655 .
C66 C67 H67 118.0 . .
C66 C68 H68A 109.5 . .
C66 C68 H68B 109.5 . .
H68A C68 H68B 109.5 . .
C66 C68 H68C 109.5 . .
H68A C68 H68C 109.5 . .
H68B C68 H68C 109.5 . .

loop_
_geom_bond_atom_site_label_1
_geom_bond_atom_site_label_2
_geom_bond_distance
_geom_bond_site_symmetry_2
Al1 O2 1.7085(17) .
Al1 O1 1.710(3) .
Al1 N2 1.893(2) .
Al1 N1 1.9048(19) .
Al2 O2 1.6614(17) .
Al2 O4 1.6826(16) .
Al2 O3 1.6918(17) .
N1 C2 1.337(3) .
N1 C6 1.450(3) .
N2 C4 1.342(3) .
N2 C18 1.455(3) .
O1 H1 0.8400 .
O3 C30 1.366(3) .
O4 C45 1.372(3) .
C1 C2 1.504(3) .
C1 H1A 0.9800 .
C1 H1B 0.9800 .
C1 H1C 0.9800 .
C2 C3 1.403(3) .
C3 C4 1.386(3) .
C3 H3 0.9500 .
C4 C5 1.502(3) .
C5 H5A 0.9800 .
C5 H5B 0.9800 .
C5 H5C 0.9800 .
C6 C11 1.401(3) .
C6 C7 1.408(3) .
C7 C8 1.388(4) .
C7 C15 1.510(4) .
C8 C9 1.376(4) .
C8 H8 0.9500 .
C9 C10 1.376(4) .
C9 H9 0.9500 .
C10 C11 1.396(4) .
C10 H10 0.9500 .
C11 C12 1.517(4) .
C12 C13 1.526(4) .
C12 C14 1.535(4) .
C12 H12 1.0000 .
C13 H13A 0.9800 .
C13 H13B 0.9800 .
C13 H13C 0.9800 .
C14 H14A 0.9800 .
C14 H14B 0.9800 .
C14 H14C 0.9800 .
C15 C17 1.496(4) .
C15 C16 1.503(5) .
C15 C6' 1.672(15) .
C15 H15 1.0000 .
C16 H16A 0.9800 .
C16 H16B 0.9800 .
C16 H16C 0.9800 .
C6' H6'1 0.9800 .
C6' H6'2 0.9800 .
C6' H6'3 0.9800 .
C17 H17A 0.9800 .
C17 H17B 0.9800 .
C17 H17C 0.9800 .
C18 C19 1.401(4) .
C18 C23 1.401(4) .
C19 C20 1.392(4) .
C19 C27 1.515(4) .
C20 C21 1.367(4) .
C20 H20 0.9500 .
C21 C22 1.375(4) .
C21 H21 0.9500 .
C22 C23 1.394(4) .
C22 H22 0.9500 .
C23 C24 1.525(4) .
C24 C25 1.523(4) .
C24 C26 1.524(4) .
C24 H24 1.0000 .
C25 H25A 0.9800 .
C25 H25B 0.9800 .
C25 H25C 0.9800 .
C26 H26A 0.9800 .
C26 H26B 0.9800 .
C26 H26C 0.9800 .
C27 C29 1.515(4) .
C27 C28 1.534(4) .
C27 H27 1.0000 .
C28 H28A 0.9800 .
C28 H28B 0.9800 .
C28 H28C 0.9800 .
C29 H29A 0.9800 .
C29 H29B 0.9800 .
C29 H29C 0.9800 .
C30 C31 1.410(3) .
C30 C35 1.417(3) .
C31 C32 1.392(3) .
C31 C40 1.541(3) .
C32 C33 1.383(3) .
C32 H32 0.9500 .
C33 C34 1.378(4) .
C33 C44 1.505(3) .
C34 C35 1.391(3) .
C34 H34 0.9500 .
C35 C36 1.535(4) .
C36 C38 1.531(4) .
C36 C37 1.531(4) .
C36 C39 1.536(4) .
C37 H37A 0.9800 .
C37 H37B 0.9800 .
C37 H37C 0.9800 .
C38 H38A 0.9800 .
C38 H38B 0.9800 .
C38 H38C 0.9800 .
C39 H39A 0.9800 .
C39 H39B 0.9800 .
C39 H39C 0.9800 .
C40 C42 1.529(4) .
C40 C41 1.531(3) .
C40 C43 1.537(4) .
C41 H41A 0.9800 .
C41 H41B 0.9800 .
C41 H41C 0.9800 .
C42 H42A 0.9800 .
C42 H42B 0.9800 .
C42 H42C 0.9800 .
C43 H43A 0.9800 .
C43 H43B 0.9800 .
C43 H43C 0.9800 .
C44 H44A 0.9800 .
C44 H44B 0.9800 .
C44 H44C 0.9800 .
C45 C50 1.406(3) .
C45 C46 1.409(3) .
C46 C47 1.392(3) .
C46 C55 1.537(3) .
C47 C48 1.382(3) .
C47 H47 0.9500 .
C48 C49 1.376(4) .
C48 C59 1.510(4) .
C49 C50 1.393(3) .
C49 H49 0.9500 .
C50 C51 1.535(4) .
C51 C53 1.517(5) .
C51 C54 1.543(5) .
C51 C52 1.546(4) .
C52 H52A 0.9800 .
C52 H52B 0.9800 .
C52 H52C 0.9800 .
C53 H53A 0.9800 .
C53 H53B 0.9800 .
C53 H53C 0.9800 .
C54 H54A 0.9800 .
C54 H54B 0.9800 .
C54 H54C 0.9800 .
C55 C57 1.535(4) .
C55 C56 1.536(4) .
C55 C58 1.540(3) .
C56 H56A 0.9800 .
C56 H56B 0.9800 .
C56 H56C 0.9800 .
C57 H57A 0.9800 .
C57 H57B 0.9800 .
C57 H57C 0.9800 .
C58 H58A 0.9800 .
C58 H58B 0.9800 .
C58 H58C 0.9800 .
C59 H59A 0.9800 .
C59 H59B 0.9800 .
C59 H59C 0.9800 .
C60 C63 1.302(19) 3_667
C60 C61 1.59(2) .
C60 C64 1.61(2) 3_667
C61 C64 1.321(12) 3_667
C61 C62 1.56(2) .
C62 C63 1.24(2) .
C62 C64 1.30(2) 3_667
C63 C60 1.302(19) 3_667
C63 C64 1.318(16) 3_667
C63 C64 1.431(16) .
C64 C62 1.30(2) 3_667
C64 C63 1.318(15) 3_667
C64 C61 1.321(12) 3_667
C64 C64 1.47(2) 3_667
C64 C60 1.61(2) 3_667
C65 C66 1.384(16) .
C65 C67 1.410(13) 3_655
C65 H65 0.9500 .
C66 C68 1.40(2) .
C66 C67 1.430(15) .
C67 C65 1.410(13) 3_655
C67 H67 0.9500 .
C68 H68A 0.9800 .
C68 H68B 0.9800 .
C68 H68C 0.9800 .
